data_7013064
loop_
_publ_author_name
'Wu, Chuan-De'
'Lu, Can-Zhong'
'Lu, Shao-Fang'
'Zhuang, Hong-Hui'
'Huang, Jin-Shun'

_publ_section_title
;
 Synthesis, structures and properties of a series of novel left- and
 right-handed metal coordination double helicates with chiral channels
;
_journal_issue 16
_journal_name_full 'Dalton Transactions'
_journal_page_first 3192
_journal_paper_doi 10.1039/b303943a
_journal_year 2003
_chemical_formula_sum 'C8 H28 Ho Mo2 N O26'
_chemical_formula_weight 911.12
_chemical_name_systematic
;
?
;
_space_group_IT_number 179
_symmetry_cell_setting hexagonal
_symmetry_space_group_name_Hall 'P 65 2 (0 0 1)'
_symmetry_space_group_name_H-M 'P 65 2 2'
_atom_sites_solution_hydrogens geom
_atom_sites_solution_primary direct
_atom_sites_solution_secondary difmap
_audit_creation_method SHELXL-97
_cell_angle_alpha 90.00
_cell_angle_beta 90.00
_cell_angle_gamma 120.00
_cell_formula_units_Z 6
_cell_length_a 15.3017(2)
_cell_length_b 15.3017(2)
_cell_length_c 18.5504(3)
_cell_measurement_reflns_used 3798
_cell_measurement_temperature 293(2)
_cell_measurement_theta_max 23.00
_cell_measurement_theta_min 2.68
_cell_volume 3761.52(9)
_computing_cell_refinement 'Siemens SMART & SAINT'
_computing_data_collection 'Siemens SMART'
_computing_data_reduction 'Siemens XPREP'
_computing_structure_refinement 'Siemens SHELXTL'
_computing_structure_solution 'Siemens SHELXTL'
_diffrn_ambient_temperature 293(2)
_diffrn_measured_fraction_theta_full 0.984
_diffrn_measured_fraction_theta_max 0.984
_diffrn_radiation_monochromator graphite
_diffrn_radiation_source 'fine-focus sealed tube'
_diffrn_radiation_type MoK\a
_diffrn_radiation_wavelength 0.71073
_diffrn_reflns_av_R_equivalents 0.1145
_diffrn_reflns_av_sigmaI/netI 0.0777
_diffrn_reflns_limit_h_max 16
_diffrn_reflns_limit_h_min -13
_diffrn_reflns_limit_k_max 11
_diffrn_reflns_limit_k_min -16
_diffrn_reflns_limit_l_max 20
_diffrn_reflns_limit_l_min -20
_diffrn_reflns_number 11541
_diffrn_reflns_theta_full 23.00
_diffrn_reflns_theta_max 23.00
_diffrn_reflns_theta_min 2.68
_diffrn_standards_decay_% 0
_diffrn_standards_interval_count 0
_diffrn_standards_interval_time .
_diffrn_standards_number 0
_exptl_absorpt_coefficient_mu 4.223
_exptl_absorpt_correction_T_max 0.0159
_exptl_absorpt_correction_T_min 0.0033
_exptl_absorpt_correction_type empirical
_exptl_absorpt_process_details 'SADABS (Sheldrick, 1996)'
_exptl_crystal_colour Pink
_exptl_crystal_density_diffrn 2.413
_exptl_crystal_density_method 'not measured'
_exptl_crystal_description Prism
_exptl_crystal_F_000 2652
_exptl_crystal_size_max 0.08
_exptl_crystal_size_mid 0.05
_exptl_crystal_size_min 0.04
_refine_diff_density_max 0.627
_refine_diff_density_min -0.435
_refine_diff_density_rms 0.108
_refine_ls_abs_structure_details 'Flack H D (1983), Acta Cryst. A39, 876-881'
_refine_ls_abs_structure_Flack -0.01(3)
_refine_ls_extinction_method none
_refine_ls_goodness_of_fit_ref 1.055
_refine_ls_hydrogen_treatment mixed
_refine_ls_matrix_type full
_refine_ls_number_parameters 183
_refine_ls_number_reflns 1735
_refine_ls_number_restraints 0
_refine_ls_restrained_S_all 1.055
_refine_ls_R_factor_gt 0.0509
_refine_ls_shift/su_max 0.000
_refine_ls_shift/su_mean 0.000
_refine_ls_structure_factor_coef Fsqd
_refine_ls_weighting_details 'calc w=1/[\s^2^(Fo^2^)+(0.0377P)^2^+3.6256P] where P=(Fo^2^+2Fc^2^)/3'
_refine_ls_weighting_scheme calc
_refine_ls_wR_factor_gt 0.0911
_refine_ls_wR_factor_ref 0.1000
_reflns_number_gt 1330
_reflns_number_total 1735
_reflns_threshold_expression >2sigma(I)
_cod_data_source_file b303943a.txt
_cod_data_source_block MoHo
_cod_depositor_comments
;
The following automatic conversions were performed:
'_symmetry_cell_setting' value 'Hexagonal' changed to 'hexagonal'
according to '/home/saulius/struct/CIF-dictionaries/cif_core.dic'
dictionary named 'cif_core.dic' version 2.4.1 from 2010-06-29.

Automatic conversion script
Id: cif_fix_enum 1527 2010-12-29 10:47:43Z saulius 
;
_cod_original_cell_volume 3761.5(1)
_cod_original_sg_symbol_H-M P6(5)22
_cod_database_code 7013064
_refine_ls_r_factor_ref 0.0809

loop_
_symmetry_equiv_pos_as_xyz
'x, y, z'
'-y, x-y, z+2/3'
'-x+y, -x, z+1/3'
'-x, -y, z+1/2'
'y, -x+y, z+1/6'
'x-y, x, z+5/6'
'y, x, -z+2/3'
'x-y, -y, -z'
'-x, -x+y, -z+1/3'
'-y, -x, -z+1/6'
'-x+y, y, -z+1/2'
'x, x-y, -z+5/6'

loop_
_atom_site_label
_atom_site_type_symbol
_atom_site_fract_x
_atom_site_fract_y
_atom_site_fract_z
_atom_site_U_iso_or_equiv
_atom_site_adp_type
_atom_site_occupancy
_atom_site_symmetry_multiplicity
_atom_site_calc_flag
_atom_site_refinement_flags
_atom_site_disorder_assembly
_atom_site_disorder_group
Ho Ho 0.72771(4) 0.27229(4) 0.0833 0.0503(3) Uani 1 2 d S . .
Mo Mo 0.87330(10) 0.15297(10) 0.35518(6) 0.0514(4) Uani 1 1 d . . .
O1 O 0.8298(8) 0.2239(8) 0.2667(5) 0.054(3) Uani 1 1 d . . .
O2 O 0.7038(7) 0.1997(7) 0.1960(5) 0.051(3) Uani 1 1 d . . .
O3 O 0.7276(8) 0.0624(7) 0.3407(4) 0.050(2) Uani 1 1 d . . .
O4 O 0.7014(7) -0.0094(7) 0.1941(5) 0.056(3) Uani 1 1 d . . .
O5 O 0.4968(9) -0.1240(9) 0.3173(6) 0.068(3) Uani 1 1 d . . .
O6 O 0.5798(7) -0.1799(8) 0.2514(6) 0.060(3) Uani 1 1 d . . .
O7 O 0.9303(9) 0.1136(8) 0.2945(5) 0.068(3) Uani 1 1 d . . .
O8 O 0.8751(9) 0.0967(9) 0.4337(5) 0.068(3) Uani 1 1 d . . .
O9 O 0.5555(9) 0.1583(10) 0.0582(6) 0.092(4) Uani 1 1 d . . .
O10 O 0.7073(14) 0.1092(10) 0.0668(7) 0.119(6) Uani 1 1 d . . .
O11 O 0.6353(9) 0.3262(9) 0.1613(6) 0.090(4) Uani 1 1 d . . .
O101 O 0.9350(14) 0.4974(15) 0.6006(9) 0.160(7) Uani 1 1 d . . .
O102 O 0.8587(17) 0.1413(17) 0.5833 0.133(16) Uani 0.50 2 d SP . .
O103 O 0.968(3) -0.0160(13) 0.4167 0.15(2) Uani 0.50 2 d SP . .
O104 O 0.617(3) -0.076(3) 0.4596(12) 0.138(14) Uani 0.50 1 d P . .
N1 N 1.0000 0.2195(13) 0.1667 0.070(6) Uani 1 2 d S . .
C1 C 0.7426(13) 0.1777(11) 0.2465(8) 0.054(4) Uani 1 1 d . . .
C2 C 0.6712(12) 0.0781(12) 0.2878(8) 0.049(4) Uani 1 1 d . . .
H2A H 0.6172 0.0846 0.3111 0.059 Uiso 1 1 calc R . .
C3 C 0.6257(11) -0.0080(11) 0.2350(6) 0.043(4) Uani 1 1 d . . .
H3A H 0.5821 0.0032 0.2022 0.052 Uiso 1 1 calc R . .
C4 C 0.5601(13) -0.1107(12) 0.2732(8) 0.053(4) Uani 1 1 d . . .

loop_
_atom_site_aniso_label
_atom_site_aniso_U_11
_atom_site_aniso_U_22
_atom_site_aniso_U_33
_atom_site_aniso_U_23
_atom_site_aniso_U_13
_atom_site_aniso_U_12
Ho 0.0495(5) 0.0495(5) 0.0528(5) 0.0032(5) 0.0032(5) 0.0254(6)
Mo 0.0504(10) 0.0543(10) 0.0483(6) -0.0026(6) -0.0025(6) 0.0253(8)
O1 0.053(8) 0.058(7) 0.048(6) 0.001(5) -0.018(5) 0.026(6)
O2 0.058(7) 0.048(6) 0.051(5) 0.010(4) -0.002(5) 0.029(6)
O3 0.051(6) 0.044(7) 0.046(5) 0.000(4) -0.007(5) 0.017(6)
O4 0.041(7) 0.068(7) 0.046(5) -0.005(5) 0.006(5) 0.016(6)
O5 0.057(8) 0.057(8) 0.065(6) -0.001(6) 0.015(6) 0.010(6)
O6 0.058(7) 0.048(7) 0.067(6) -0.002(6) 0.001(6) 0.022(6)
O7 0.075(8) 0.062(8) 0.068(6) -0.002(6) -0.005(6) 0.034(7)
O8 0.067(8) 0.077(9) 0.067(6) 0.010(6) 0.002(6) 0.042(7)
O9 0.047(8) 0.098(10) 0.093(8) -0.003(7) -0.008(6) 0.008(7)
O10 0.185(16) 0.072(10) 0.105(10) 0.007(8) 0.063(11) 0.067(10)
O11 0.116(11) 0.071(9) 0.103(8) 0.032(7) 0.056(7) 0.061(9)
O101 0.131(14) 0.18(2) 0.143(14) 0.014(14) -0.003(12) 0.062(14)
O102 0.21(4) 0.21(4) 0.046(15) -0.02(2) -0.02(2) 0.15(4)
O103 0.07(3) 0.036(15) 0.34(6) -0.03(3) 0.000 0.036(14)
O104 0.26(4) 0.15(3) 0.055(13) 0.044(16) 0.041(18) 0.13(3)
N1 0.076(15) 0.064(10) 0.074(11) 0.004(6) 0.008(11) 0.038(8)
C1 0.075(13) 0.051(10) 0.043(8) 0.000(8) -0.007(9) 0.037(10)
C2 0.040(9) 0.061(11) 0.047(8) -0.003(7) 0.001(7) 0.025(9)
C3 0.049(10) 0.048(10) 0.038(8) -0.014(7) -0.012(6) 0.029(8)
C4 0.046(11) 0.040(11) 0.055(9) -0.008(8) -0.015(8) 0.008(9)

loop_
_atom_type_symbol
_atom_type_description
_atom_type_scat_dispersion_real
_atom_type_scat_dispersion_imag
_atom_type_scat_source
C C 0.0033 0.0016 'International Tables Vol C Tables 4.2.6.8 and 6.1.1.4'
H H 0.0000 0.0000 'International Tables Vol C Tables 4.2.6.8 and 6.1.1.4'
N N 0.0061 0.0033 'International Tables Vol C Tables 4.2.6.8 and 6.1.1.4'
O O 0.0106 0.0060 'International Tables Vol C Tables 4.2.6.8 and 6.1.1.4'
Mo Mo -1.6832 0.6857 'International Tables Vol C Tables 4.2.6.8 and 6.1.1.4'
Ho Ho -0.2175 4.6783 'International Tables Vol C Tables 4.2.6.8 and 6.1.1.4'

loop_
_geom_angle_atom_site_label_1
_geom_angle_atom_site_label_2
_geom_angle_atom_site_label_3
_geom_angle
_geom_angle_site_symmetry_1
_geom_angle_site_symmetry_3
_geom_angle_publ_flag
O2 Ho O2 147.5(5) 10_665 . ?
O2 Ho O9 102.1(3) 10_665 . ?
O2 Ho O9 88.5(4) . . ?
O2 Ho O9 88.5(4) 10_665 10_665 ?
O2 Ho O9 102.1(3) . 10_665 ?
O9 Ho O9 142.0(7) . 10_665 ?
O2 Ho O10 81.3(4) 10_665 . ?
O2 Ho O10 72.9(4) . . ?
O9 Ho O10 71.8(6) . . ?
O9 Ho O10 146.2(5) 10_665 . ?
O2 Ho O10 72.9(4) 10_665 10_665 ?
O2 Ho O10 81.3(4) . 10_665 ?
O9 Ho O10 146.2(5) . 10_665 ?
O9 Ho O10 71.8(6) 10_665 10_665 ?
O10 Ho O10 74.5(9) . 10_665 ?
O2 Ho O11 69.3(4) 10_665 10_665 ?
O2 Ho O11 143.0(3) . 10_665 ?
O9 Ho O11 74.7(4) . 10_665 ?
O9 Ho O11 75.3(5) 10_665 10_665 ?
O10 Ho O11 128.9(5) . 10_665 ?
O10 Ho O11 129.7(4) 10_665 10_665 ?
O2 Ho O11 143.0(3) 10_665 . ?
O2 Ho O11 69.3(4) . . ?
O9 Ho O11 75.3(5) . . ?
O9 Ho O11 74.7(4) 10_665 . ?
O10 Ho O11 129.7(4) . . ?
O10 Ho O11 128.9(5) 10_665 . ?
O11 Ho O11 74.6(5) 10_665 . ?
O8 Mo O7 104.2(5) . . ?
O8 Mo O4 104.8(5) . 5_665 ?
O7 Mo O4 93.0(5) . 5_665 ?
O8 Mo O3 93.4(5) . . ?
O7 Mo O3 105.1(5) . . ?
O4 Mo O3 150.4(4) 5_665 . ?
O8 Mo O6 87.6(4) . 5_665 ?
O7 Mo O6 165.3(5) . 5_665 ?
O4 Mo O6 75.3(4) 5_665 5_665 ?
O3 Mo O6 82.4(4) . 5_665 ?
O8 Mo O1 162.9(4) . . ?
O7 Mo O1 90.9(4) . . ?
O4 Mo O1 81.9(4) 5_665 . ?
O3 Mo O1 74.6(4) . . ?
O6 Mo O1 78.8(4) 5_665 . ?
C1 O1 Mo 116.7(9) . . ?
C1 O2 Ho 146.2(10) . . ?
C2 O3 Mo 123.5(8) . . ?
C2 O3 O104 117.7(11) . . ?
Mo O3 O104 116.6(8) . . ?
C3 O4 Mo 123.3(9) . 6_544 ?
C4 O6 Mo 116.2(10) . 6_544 ?
Mo O7 N1 118.3(6) . . ?
Mo O8 O103 111.3(5) . . ?
Mo O8 O102 132.6(9) . . ?
O103 O8 O102 113.0(9) . . ?
Ho O9 O6 114.7(5) . 9_665 ?
Ho O11 O5 128.1(5) . 6_554 ?
O9 O101 O104 62.8(6) 2_655 5_665 ?
O9 O101 O1 102.7(7) 2_655 12 ?
O104 O101 O1 148.0(10) 5_665 12 ?
O8 O103 O7 70.6(4) . 5_665 ?
O9 O104 O3 148.3(13) 4_655 . ?
O10 N1 O7 94.0(4) 5_665 . ?
O1 C1 O2 127.6(15) . . ?
O1 C1 C2 116.4(13) . . ?
O2 C1 C2 116.0(15) . . ?
O3 C2 C3 111.1(12) . . ?
O3 C2 C1 108.7(12) . . ?
C3 C2 C1 109.1(11) . . ?
O4 C3 C2 110.1(12) . . ?
O4 C3 C4 110.7(13) . . ?
C2 C3 C4 111.8(11) . . ?
O5 C4 O6 124.6(15) . . ?
O5 C4 C3 122.6(16) . . ?
O6 C4 C3 112.8(15) . . ?

loop_
_geom_bond_atom_site_label_1
_geom_bond_atom_site_label_2
_geom_bond_distance
_geom_bond_site_symmetry_2
_geom_bond_publ_flag
Ho O2 2.309(9) 10_665 ?
Ho O2 2.309(9) . ?
Ho O9 2.368(11) . ?
Ho O9 2.368(11) 10_665 ?
Ho O10 2.375(12) . ?
Ho O10 2.375(12) 10_665 ?
Ho O11 2.436(10) 10_665 ?
Ho O11 2.436(10) . ?
Mo O8 1.700(10) . ?
Mo O7 1.706(10) . ?
Mo O4 1.959(11) 5_665 ?
Mo O3 1.968(11) . ?
Mo O6 2.213(11) 5_665 ?
Mo O1 2.244(9) . ?
O1 C1 1.215(17) . ?
O2 C1 1.242(17) . ?
O3 C2 1.404(17) . ?
O3 O104 2.94(3) . ?
O4 C3 1.393(15) . ?
O4 Mo 1.959(11) 6_544 ?
O5 C4 1.205(18) . ?
O6 C4 1.301(18) . ?
O6 Mo 2.213(11) 6_544 ?
O7 N1 2.768(13) . ?
O8 O103 2.748(19) . ?
O8 O102 2.898(16) . ?
O9 O6 2.941(18) 9_665 ?
O11 O5 2.736(15) 6_554 ?
O101 O9 2.74(2) 2_655 ?
O101 O104 2.87(5) 5_665 ?
O101 O1 2.90(2) 12 ?
O103 O7 2.86(3) 5_665 ?
O104 O9 2.93(3) 4_655 ?
N1 O10 2.729(19) 5_665 ?
C1 C2 1.56(2) . ?
C2 C3 1.504(18) . ?
C3 C4 1.55(2) . ?
